data_4029856
loop_
_publ_author_name
'Peng, Jixing'
'Gao, Huquan'
'Li, Jing'
'Ai, Jing'
'Geng, Meiyu'
'Zhang, Guojian'
'Zhu, Tianjiao'
'Gu, Qianqun'
'Li, Dehai'

_publ_section_title
;
 Prenylated Indole Diketopiperazines from the Marine-Derived Fungus
 Aspergillus versicolor.
;
_journal_issue 17
_journal_name_full 'The Journal of organic chemistry'
_journal_page_first 7895
_journal_page_last 7904
_journal_paper_doi 10.1021/jo5010179
_journal_volume 79
_journal_year 2014
_chemical_absolute_configuration ad
_chemical_formula_sum 'C26 H27 N3 O3'
_chemical_formula_weight 429.51
_chemical_name_systematic
; 
 ? 
;
_space_group_IT_number 5
_symmetry_cell_setting monoclinic
_symmetry_space_group_name_Hall 'C 2y'
_symmetry_space_group_name_H-M 'C 1 2 1'
_atom_sites_solution_hydrogens geom
_atom_sites_solution_primary direct
_atom_sites_solution_secondary difmap
_audit_creation_method SHELXL-97
_cell_angle_alpha 90.00
_cell_angle_beta 103.844(2)
_cell_angle_gamma 90.00
_cell_formula_units_Z 8
_cell_length_a 42.4851(7)
_cell_length_b 7.73880(10)
_cell_length_c 14.2913(2)
_cell_measurement_reflns_used 9922
_cell_measurement_temperature 290(2)
_cell_measurement_theta_max 69.5037
_cell_measurement_theta_min 3.1822
_cell_volume 4562.25(12)
_computing_cell_refinement 'CrysAlisPro (Agilent Technologies)'
_computing_data_collection 'CrysAlisPro (Agilent Technologies)'
_computing_data_reduction 'CrysAlisPro (Agilent Technologies)'
_computing_molecular_graphics 'Ortep-3 (L. J. Farrugia, 2001)'
_computing_publication_material SHELXL-97
_computing_structure_refinement 'SHELXL-97 (Sheldrick, 1997)'
_computing_structure_solution 'SHELXS-97 (Sheldrick, 1997)'
_diffrn_ambient_temperature 293(2)
_diffrn_detector_area_resol_mean 15.9149
_diffrn_measured_fraction_theta_full 0.991
_diffrn_measured_fraction_theta_max 0.991
_diffrn_measurement_device_type 'Gemini S Ultra, Agilent Technologies'
_diffrn_measurement_method '\w scans'
_diffrn_radiation_monochromator mirror
_diffrn_radiation_source 'Enhance Ultra (Cu) X-ray Source'
_diffrn_radiation_type CuK\a
_diffrn_radiation_wavelength 1.54184
_diffrn_reflns_av_R_equivalents 0.0202
_diffrn_reflns_av_sigmaI/netI 0.0248
_diffrn_reflns_limit_h_max 51
_diffrn_reflns_limit_h_min -51
_diffrn_reflns_limit_k_max 9
_diffrn_reflns_limit_k_min -9
_diffrn_reflns_limit_l_max 17
_diffrn_reflns_limit_l_min -17
_diffrn_reflns_number 18676
_diffrn_reflns_theta_full 69.63
_diffrn_reflns_theta_max 69.63
_diffrn_reflns_theta_min 3.18
_exptl_absorpt_coefficient_mu 0.664
_exptl_absorpt_correction_T_max 0.8257
_exptl_absorpt_correction_T_min 0.7960
_exptl_absorpt_correction_type multi-scan
_exptl_absorpt_process_details
;
CrysAlisPro, Agilent Technologies,
Version 1.171.35.19 (release 27-10-2011 CrysAlis171 .NET)
(compiled Oct 27 2011,15:02:11)
Empirical absorption correction using spherical harmonics,
 implemented in SCALE3 ABSPACK scaling algorithm.
;
_exptl_crystal_density_diffrn 1.251
_exptl_crystal_density_method 'not measured'
_exptl_crystal_F_000 1824
_exptl_crystal_size_max 0.36
_exptl_crystal_size_mid 0.34
_exptl_crystal_size_min 0.30
_refine_diff_density_max 0.154
_refine_diff_density_min -0.155
_refine_diff_density_rms 0.033
_refine_ls_abs_structure_details 'Flack H D (1983), Acta Cryst. A39, 876-881'
_refine_ls_abs_structure_Flack 0.09(16)
_refine_ls_extinction_method none
_refine_ls_goodness_of_fit_ref 1.025
_refine_ls_hydrogen_treatment mixed
_refine_ls_matrix_type full
_refine_ls_number_parameters 593
_refine_ls_number_reflns 8246
_refine_ls_number_restraints 55
_refine_ls_restrained_S_all 1.041
_refine_ls_R_factor_all 0.0399
_refine_ls_R_factor_gt 0.0361
_refine_ls_shift/su_max 0.001
_refine_ls_shift/su_mean 0.000
_refine_ls_structure_factor_coef Fsqd
_refine_ls_weighting_details 'calc w=1/[\s^2^(Fo^2^)+(0.0536P)^2^+0.6635P] where P=(Fo^2^+2Fc^2^)/3'
_refine_ls_weighting_scheme calc
_refine_ls_wR_factor_gt 0.0918
_refine_ls_wR_factor_ref 0.0957
_reflns_number_gt 7595
_reflns_number_total 8246
_reflns_threshold_expression >2sigma(I)
_cod_data_source_file jo5010179_si_002.cif
_cod_data_source_block shelxl
_cod_depositor_comments 'Adding full bibliography for 4029856.cif.'
_cod_original_cell_volume 4562.25(11)
_cod_original_sg_symbol_H-M 'C 2'
_cod_database_code 4029856

loop_
_symmetry_equiv_pos_as_xyz
'x, y, z'
'-x, y, -z'
'x+1/2, y+1/2, z'
'-x+1/2, y+1/2, -z'

loop_
_atom_site_label
_atom_site_type_symbol
_atom_site_fract_x
_atom_site_fract_y
_atom_site_fract_z
_atom_site_U_iso_or_equiv
_atom_site_adp_type
_atom_site_occupancy
_atom_site_symmetry_multiplicity
_atom_site_calc_flag
_atom_site_refinement_flags
_atom_site_disorder_assembly
_atom_site_disorder_group
O1 O 0.71970(3) 0.5578(2) 0.86102(11) 0.0637(4) Uani 1 1 d . . .
N4 N 0.60912(3) 0.7959(2) 1.22303(10) 0.0487(3) Uani 1 1 d . . .
H4 H 0.6097 0.8313 1.1664 0.058 Uiso 1 1 calc R . .
O3 O 0.61860(4) -0.02875(19) 1.03679(10) 0.0618(4) Uani 1 1 d . . .
O5 O 0.59190(4) 0.8177(2) 1.60604(10) 0.0672(4) Uani 1 1 d . . .
C35 C 0.63566(4) 0.7782(2) 1.29988(12) 0.0447(4) Uani 1 1 d . B .
N2 N 0.55813(4) 0.2694(2) 0.90625(11) 0.0514(3) Uani 1 1 d . . .
N1 N 0.60286(3) 0.4910(2) 0.72643(10) 0.0467(3) Uani 1 1 d . . .
H1 H 0.5969 0.5854 0.6955 0.056 Uiso 1 1 calc R . .
C17 C 0.57205(5) 0.4271(3) 0.93021(14) 0.0559(5) Uani 1 1 d . . .
O4 O 0.72166(3) 0.8217(3) 1.41229(12) 0.0840(5) Uani 1 1 d DU . .
N3 N 0.61706(4) 0.2611(2) 1.03606(11) 0.0552(4) Uani 1 1 d . . .
O6 O 0.55522(4) 1.1650(2) 1.27248(13) 0.0801(5) Uani 1 1 d . . .
N6 N 0.60093(4) 1.0280(2) 1.50750(12) 0.0537(4) Uani 1 1 d . . .
C8 C 0.63346(4) 0.2833(2) 0.81273(11) 0.0436(4) Uani 1 1 d . . .
C4 C 0.66251(4) 0.5499(3) 0.78934(12) 0.0472(4) Uani 1 1 d . . .
C18 C 0.60444(5) 0.4212(3) 0.99662(14) 0.0546(4) Uani 1 1 d . . .
N5 N 0.54526(4) 0.9494(2) 1.36853(12) 0.0541(4) Uani 1 1 d . . .
C19 C 0.60570(4) 0.1076(3) 1.00319(13) 0.0496(4) Uani 1 1 d . . .
C9 C 0.63409(4) 0.4513(2) 0.77463(12) 0.0438(4) Uani 1 1 d . . .
O2 O 0.55859(4) 0.5641(2) 0.90361(12) 0.0728(4) Uani 1 1 d . . .
C36 C 0.58123(4) 0.7477(2) 1.25120(12) 0.0467(4) Uani 1 1 d . . .
C6 C 0.69071(4) 0.3041(3) 0.87974(14) 0.0561(5) Uani 1 1 d . . .
H6 H 0.7101 0.2554 0.9135 0.067 Uiso 1 1 calc R . .
C34 C 0.62416(4) 0.7170(2) 1.37830(12) 0.0454(4) Uani 1 1 d . . .
C11 C 0.60057(4) 0.2251(2) 0.78702(12) 0.0427(4) Uani 1 1 d . . .
C3 C 0.66506(4) 0.7234(3) 0.75263(13) 0.0556(5) Uani 1 1 d . . .
H3 H 0.6482 0.7698 0.7057 0.067 Uiso 1 1 calc R . .
C7 C 0.66247(4) 0.2099(3) 0.86538(13) 0.0513(4) Uani 1 1 d . . .
H7 H 0.6626 0.0989 0.8903 0.062 Uiso 1 1 calc R . .
C37 C 0.58991(4) 0.6958(2) 1.34549(12) 0.0461(4) Uani 1 1 d . . .
C10 C 0.58254(4) 0.3553(2) 0.73540(12) 0.0440(4) Uani 1 1 d . . .
C44 C 0.59351(5) 1.1201(2) 1.41966(15) 0.0541(4) Uani 1 1 d . . .
C14 C 0.52791(4) 0.2600(3) 0.83534(15) 0.0595(5) Uani 1 1 d . . .
H14 H 0.5097 0.2256 0.8560 0.071 Uiso 1 1 calc R . .
C42 C 0.54848(4) 0.7406(3) 1.17959(13) 0.0553(5) Uani 1 1 d . . .
C15 C 0.52397(4) 0.2959(3) 0.74392(14) 0.0542(4) Uani 1 1 d . . .
H15 H 0.5029 0.2779 0.7078 0.065 Uiso 1 1 calc R . .
C2 C 0.69161(5) 0.8143(3) 0.78670(15) 0.0620(5) Uani 1 1 d . . .
H2 H 0.6939 0.9223 0.7606 0.074 Uiso 1 1 calc R . .
C45 C 0.56344(5) 1.0804(3) 1.34638(15) 0.0567(5) Uani 1 1 d . . .
C26 C 0.53578(5) 0.5467(3) 0.65520(19) 0.0717(6) Uani 1 1 d . . .
H26A H 0.5134 0.5460 0.6210 0.108 Uiso 1 1 calc R . .
H26C H 0.5487 0.5925 0.6143 0.108 Uiso 1 1 calc R . .
H26B H 0.5384 0.6173 0.7118 0.108 Uiso 1 1 calc R . .
C43 C 0.58445(4) 0.8936(3) 1.52790(14) 0.0525(4) Uani 1 1 d . . .
C1 C 0.71829(5) 0.7457(3) 0.86726(16) 0.0626(5) Uani 1 1 d . . .
C13 C 0.57667(4) 0.1076(2) 0.91741(13) 0.0497(4) Uani 1 1 d . . .
H13 H 0.5621 0.0146 0.9273 0.060 Uiso 1 1 calc R . .
C39 C 0.55679(4) 0.8275(2) 1.44824(13) 0.0506(4) Uani 1 1 d . . .
H39 H 0.5385 0.8013 1.4768 0.061 Uiso 1 1 calc R . .
C31 C 0.68922(4) 0.7875(3) 1.39722(14) 0.0562(5) Uani 1 1 d . B .
C16 C 0.54675(4) 0.3610(3) 0.68488(13) 0.0513(4) Uani 1 1 d . . .
C30 C 0.66856(4) 0.8140(2) 1.30659(13) 0.0473(4) Uani 1 1 d . . .
C5 C 0.69042(4) 0.4723(3) 0.84401(13) 0.0515(4) Uani 1 1 d . . .
C32 C 0.67831(5) 0.7306(3) 1.47624(14) 0.0618(5) Uani 1 1 d . . .
H32 H 0.6930 0.7172 1.5356 0.074 Uiso 1 1 calc R B .
C51 C 0.54821(5) 0.8561(4) 1.09188(15) 0.0719(7) Uani 1 1 d . . .
H51B H 0.5643 0.8162 1.0600 0.108 Uiso 1 1 calc R . .
H51C H 0.5529 0.9731 1.1129 0.108 Uiso 1 1 calc R . .
H51A H 0.5272 0.8511 1.0480 0.108 Uiso 1 1 calc R . .
C20 C 0.64768(6) 0.2891(3) 1.10881(16) 0.0703(6) Uani 1 1 d . . .
H20B H 0.6649 0.2178 1.0957 0.084 Uiso 1 1 calc R . .
H20A H 0.6452 0.2635 1.1731 0.084 Uiso 1 1 calc R . .
C22 C 0.62454(6) 0.5487(3) 1.02975(18) 0.0710(6) Uani 1 1 d . . .
H22 H 0.6207 0.6644 1.0133 0.085 Uiso 1 1 calc R . .
C29 C 0.68262(4) 0.8716(3) 1.22885(15) 0.0551(4) Uani 1 1 d . B .
H29 H 0.6694 0.8924 1.1680 0.066 Uiso 1 1 calc R . .
C12 C 0.58769(4) 0.0661(2) 0.82335(13) 0.0495(4) Uani 1 1 d . . .
H12B H 0.6044 -0.0223 0.8363 0.059 Uiso 1 1 calc R . .
H12A H 0.5694 0.0222 0.7747 0.059 Uiso 1 1 calc R . .
C33 C 0.64611(4) 0.6941(3) 1.46748(13) 0.0540(4) Uani 1 1 d . B .
H33 H 0.6390 0.6546 1.5203 0.065 Uiso 1 1 calc R . .
C40 C 0.51817(4) 0.8861(3) 1.29593(16) 0.0609(5) Uani 1 1 d . . .
H40 H 0.4975 0.9102 1.3040 0.073 Uiso 1 1 calc R . .
C28 C 0.71410(5) 0.8944(4) 1.24465(16) 0.0693(6) Uani 1 1 d . . .
H28 H 0.7228 0.9514 1.1994 0.083 Uiso 1 1 calc R A 1
C48 C 0.63097(6) 1.0972(3) 1.57050(17) 0.0685(6) Uani 1 1 d . . .
H48B H 0.6468 1.0062 1.5913 0.082 Uiso 1 1 calc R . .
H48A H 0.6266 1.1530 1.6268 0.082 Uiso 1 1 calc R . .
C41 C 0.52008(4) 0.7970(3) 1.21913(15) 0.0616(5) Uani 1 1 d . . .
H41 H 0.5001 0.7616 1.1818 0.074 Uiso 1 1 calc R . .
C25 C 0.54212(5) 0.2463(5) 0.59459(16) 0.0840(8) Uani 1 1 d . . .
H25B H 0.5486 0.1302 0.6135 0.126 Uiso 1 1 calc R . .
H25C H 0.5551 0.2901 0.5534 0.126 Uiso 1 1 calc R . .
H25A H 0.5197 0.2472 0.5605 0.126 Uiso 1 1 calc R . .
C38 C 0.56752(4) 0.6559(2) 1.40865(14) 0.0505(4) Uani 1 1 d . . .
H38B H 0.5784 0.5829 1.4617 0.061 Uiso 1 1 calc R . .
H38A H 0.5487 0.5944 1.3721 0.061 Uiso 1 1 calc R . .
C23 C 0.75162(6) 0.8068(4) 0.8600(2) 0.0861(8) Uani 1 1 d . . .
H23A H 0.7549 0.7767 0.7979 0.129 Uiso 1 1 calc R . .
H23C H 0.7679 0.7524 0.9094 0.129 Uiso 1 1 calc R . .
H23B H 0.7530 0.9300 0.8681 0.129 Uiso 1 1 calc R . .
C52 C 0.54256(6) 0.5524(3) 1.14515(17) 0.0725(6) Uani 1 1 d . . .
H52B H 0.5419 0.4795 1.1990 0.109 Uiso 1 1 calc R . .
H52C H 0.5598 0.5154 1.1170 0.109 Uiso 1 1 calc R . .
H52A H 0.5223 0.5448 1.0980 0.109 Uiso 1 1 calc R . .
C46 C 0.61582(6) 1.2357(3) 1.4171(2) 0.0785(7) Uani 1 1 d . . .
H46 H 0.6151 1.3126 1.3666 0.094 Uiso 1 1 calc R . .
C24 C 0.71179(6) 0.7931(4) 0.96446(16) 0.0758(6) Uani 1 1 d . . .
H24B H 0.7123 0.9165 0.9717 0.114 Uiso 1 1 calc R . .
H24C H 0.7282 0.7424 1.0152 0.114 Uiso 1 1 calc R . .
H24A H 0.6909 0.7504 0.9678 0.114 Uiso 1 1 calc R . .
C21 C 0.65469(7) 0.4802(3) 1.0984(2) 0.0849(8) Uani 1 1 d . . .
H21A H 0.6584 0.5385 1.1601 0.102 Uiso 1 1 calc R . .
H21B H 0.6736 0.4956 1.0721 0.102 Uiso 1 1 calc R . .
C47 C 0.64281(8) 1.2272(4) 1.5068(2) 0.1035(11) Uani 1 1 d . . .
H47A H 0.6465 1.3393 1.5378 0.124 Uiso 1 1 calc R . .
H47B H 0.6628 1.1883 1.4920 0.124 Uiso 1 1 calc R . .
C27' C 0.73709(10) 0.8245(5) 1.3409(4) 0.0705(10) Uani 0.574(3) 1 d PDU B 1
C49' C 0.76640(14) 0.9455(9) 1.3700(6) 0.0953(17) Uani 0.574(3) 1 d PDU B 1
H49A H 0.7801 0.9074 1.4299 0.143 Uiso 0.574(3) 1 calc PR B 1
H49B H 0.7590 1.0609 1.3773 0.143 Uiso 0.574(3) 1 calc PR B 1
H49C H 0.7784 0.9441 1.3209 0.143 Uiso 0.574(3) 1 calc PR B 1
C50' C 0.74603(15) 0.6343(7) 1.3337(4) 0.1085(14) Uani 0.574(3) 1 d PDU B 1
H50A H 0.7610 0.5996 1.3923 0.163 Uiso 0.574(3) 1 calc PR B 1
H50B H 0.7559 0.6193 1.2806 0.163 Uiso 0.574(3) 1 calc PR B 1
H50C H 0.7268 0.5648 1.3238 0.163 Uiso 0.574(3) 1 calc PR B 1
C27 C 0.73376(14) 0.9227(8) 1.3412(5) 0.0705(10) Uani 0.426(3) 1 d PDU B 2
C49 C 0.76893(16) 0.8636(13) 1.3526(9) 0.0953(17) Uani 0.426(3) 1 d PDU B 2
H49D H 0.7786 0.8420 1.4194 0.143 Uiso 0.426(3) 1 calc PR B 2
H49E H 0.7809 0.9522 1.3292 0.143 Uiso 0.426(3) 1 calc PR B 2
H49F H 0.7693 0.7595 1.3163 0.143 Uiso 0.426(3) 1 calc PR B 2
C50 C 0.73100(19) 1.1034(9) 1.3822(6) 0.1085(14) Uani 0.426(3) 1 d PDU B 2
H50D H 0.7454 1.1122 1.4451 0.163 Uiso 0.426(3) 1 calc PR B 2
H50E H 0.7091 1.1227 1.3870 0.163 Uiso 0.426(3) 1 calc PR B 2
H50F H 0.7368 1.1885 1.3404 0.163 Uiso 0.426(3) 1 calc PR B 2

loop_
_atom_site_aniso_label
_atom_site_aniso_U_11
_atom_site_aniso_U_22
_atom_site_aniso_U_33
_atom_site_aniso_U_23
_atom_site_aniso_U_13
_atom_site_aniso_U_12
O1 0.0397(6) 0.0670(9) 0.0794(9) -0.0010(7) 0.0045(6) -0.0002(6)
N4 0.0413(7) 0.0613(9) 0.0417(7) 0.0078(7) 0.0061(5) -0.0060(7)
O3 0.0680(8) 0.0487(8) 0.0622(8) 0.0132(6) 0.0028(6) -0.0015(7)
O5 0.0712(9) 0.0780(11) 0.0514(7) 0.0154(7) 0.0128(6) -0.0013(8)
C35 0.0413(8) 0.0460(9) 0.0456(8) 0.0008(7) 0.0076(6) 0.0023(7)
N2 0.0505(8) 0.0538(9) 0.0523(8) 0.0053(7) 0.0173(6) 0.0034(7)
N1 0.0382(7) 0.0543(9) 0.0459(8) 0.0095(6) 0.0066(6) 0.0042(6)
C17 0.0661(11) 0.0549(12) 0.0504(10) 0.0018(9) 0.0215(9) 0.0113(10)
O4 0.0403(7) 0.1307(16) 0.0741(9) 0.0238(10) 0.0000(6) -0.0048(8)
N3 0.0646(9) 0.0477(9) 0.0495(8) 0.0013(7) 0.0059(7) -0.0027(7)
O6 0.0708(9) 0.0731(10) 0.0891(11) 0.0407(9) 0.0046(8) 0.0015(8)
N6 0.0561(8) 0.0511(9) 0.0540(9) 0.0021(7) 0.0134(7) 0.0008(7)
C8 0.0414(8) 0.0487(10) 0.0395(8) -0.0025(7) 0.0073(6) 0.0070(7)
C4 0.0411(8) 0.0544(10) 0.0451(9) 0.0006(8) 0.0083(7) 0.0037(8)
C18 0.0682(11) 0.0448(10) 0.0525(10) -0.0034(8) 0.0178(9) 0.0038(9)
N5 0.0447(7) 0.0541(9) 0.0626(9) 0.0161(8) 0.0112(7) 0.0073(7)
C19 0.0547(9) 0.0476(10) 0.0464(9) 0.0068(8) 0.0121(8) -0.0035(8)
C9 0.0390(8) 0.0523(10) 0.0395(8) 0.0002(7) 0.0079(6) 0.0065(7)
O2 0.0892(10) 0.0552(9) 0.0714(9) -0.0006(7) 0.0140(8) 0.0214(8)
C36 0.0397(8) 0.0513(10) 0.0476(9) 0.0058(8) 0.0077(7) -0.0044(7)
C6 0.0400(8) 0.0591(12) 0.0630(11) 0.0023(9) 0.0000(8) 0.0116(8)
C34 0.0447(8) 0.0432(9) 0.0473(9) 0.0052(7) 0.0090(7) 0.0058(7)
C11 0.0413(8) 0.0473(10) 0.0391(8) -0.0008(7) 0.0086(6) 0.0049(7)
C3 0.0481(9) 0.0634(13) 0.0524(10) 0.0076(9) 0.0067(8) 0.0013(9)
C7 0.0457(9) 0.0503(10) 0.0550(10) 0.0032(8) 0.0064(7) 0.0120(8)
C37 0.0451(8) 0.0453(9) 0.0479(9) 0.0074(7) 0.0108(7) 0.0019(7)
C10 0.0378(8) 0.0551(10) 0.0389(8) 0.0014(7) 0.0089(6) 0.0046(7)
C44 0.0568(10) 0.0413(10) 0.0657(12) 0.0079(9) 0.0175(9) 0.0048(8)
C14 0.0417(9) 0.0681(13) 0.0718(12) 0.0094(10) 0.0200(8) 0.0013(9)
C42 0.0432(9) 0.0723(13) 0.0465(9) 0.0101(9) 0.0031(7) -0.0112(9)
C15 0.0368(8) 0.0583(11) 0.0647(11) 0.0048(9) 0.0064(7) -0.0001(8)
C2 0.0556(11) 0.0631(13) 0.0641(12) 0.0079(10) 0.0077(9) -0.0060(9)
C45 0.0520(10) 0.0499(11) 0.0692(12) 0.0186(9) 0.0163(9) 0.0090(8)
C26 0.0404(9) 0.0829(15) 0.0908(16) 0.0359(13) 0.0136(9) 0.0139(10)
C43 0.0531(9) 0.0537(11) 0.0529(10) 0.0068(9) 0.0170(8) 0.0066(8)
C1 0.0486(10) 0.0637(13) 0.0705(12) -0.0013(10) 0.0042(9) -0.0070(9)
C13 0.0497(9) 0.0468(10) 0.0522(10) 0.0074(8) 0.0114(8) -0.0036(8)
C39 0.0470(9) 0.0517(11) 0.0558(10) 0.0145(8) 0.0173(7) 0.0030(7)
C31 0.0394(8) 0.0647(12) 0.0613(11) 0.0066(10) 0.0055(7) 0.0049(9)
C16 0.0378(8) 0.0661(12) 0.0469(9) 0.0050(8) 0.0039(7) 0.0049(8)
C30 0.0426(8) 0.0464(10) 0.0515(9) -0.0005(8) 0.0086(7) 0.0007(7)
C5 0.0369(8) 0.0612(11) 0.0537(10) -0.0045(9) 0.0056(7) 0.0014(8)
C32 0.0496(10) 0.0754(15) 0.0536(10) 0.0150(10) -0.0011(8) 0.0105(10)
C51 0.0481(10) 0.1034(18) 0.0570(11) 0.0259(12) -0.0013(8) -0.0120(11)
C20 0.0753(13) 0.0653(13) 0.0607(12) -0.0030(11) -0.0030(10) -0.0057(11)
C22 0.0855(15) 0.0454(11) 0.0800(15) -0.0107(10) 0.0158(12) 0.0011(11)
C29 0.0488(9) 0.0587(11) 0.0560(10) 0.0047(9) 0.0092(8) -0.0058(8)
C12 0.0486(9) 0.0460(10) 0.0502(9) -0.0017(8) 0.0046(7) 0.0004(8)
C33 0.0528(10) 0.0603(11) 0.0470(9) 0.0137(9) 0.0085(8) 0.0109(9)
C40 0.0390(8) 0.0674(13) 0.0741(13) 0.0199(11) 0.0090(8) 0.0052(9)
C28 0.0515(10) 0.0944(17) 0.0633(12) -0.0078(12) 0.0165(9) -0.0178(11)
C48 0.0685(12) 0.0709(15) 0.0636(12) -0.0098(11) 0.0105(10) -0.0075(11)
C41 0.0389(8) 0.0793(15) 0.0614(11) 0.0209(11) 0.0014(8) -0.0053(9)
C25 0.0562(11) 0.130(2) 0.0554(12) -0.0223(14) -0.0062(9) 0.0112(14)
C38 0.0488(9) 0.0504(11) 0.0527(10) 0.0111(8) 0.0131(8) -0.0016(8)
C23 0.0555(12) 0.095(2) 0.1026(19) 0.0042(16) 0.0083(12) -0.0180(13)
C52 0.0646(12) 0.0848(16) 0.0645(13) -0.0045(12) 0.0082(10) -0.0234(12)
C46 0.0760(14) 0.0610(14) 0.0946(17) 0.0224(12) 0.0130(12) -0.0087(11)
C24 0.0748(14) 0.0798(16) 0.0650(13) -0.0067(12) 0.0010(10) -0.0001(13)
C21 0.0838(16) 0.0597(14) 0.0998(19) -0.0186(13) -0.0004(14) -0.0082(13)
C47 0.0936(19) 0.081(2) 0.118(2) 0.0223(17) -0.0113(17) -0.0325(16)
C27' 0.0464(13) 0.088(3) 0.0729(14) -0.003(3) 0.0060(10) -0.002(2)
C49' 0.0563(15) 0.120(5) 0.105(3) 0.008(4) 0.0095(17) -0.019(3)
C50' 0.105(3) 0.117(3) 0.101(3) -0.017(3) 0.019(2) 0.013(2)
C27 0.0464(13) 0.088(3) 0.0729(14) -0.003(3) 0.0060(10) -0.002(2)
C49 0.0563(15) 0.120(5) 0.105(3) 0.008(4) 0.0095(17) -0.019(3)
C50 0.105(3) 0.117(3) 0.101(3) -0.017(3) 0.019(2) 0.013(2)

loop_
_atom_type_symbol
_atom_type_description
_atom_type_scat_dispersion_real
_atom_type_scat_dispersion_imag
_atom_type_scat_source
C C 0.0181 0.0091 'International Tables Vol C Tables 4.2.6.8 and 6.1.1.4'
H H 0.0000 0.0000 'International Tables Vol C Tables 4.2.6.8 and 6.1.1.4'
N N 0.0311 0.0180 'International Tables Vol C Tables 4.2.6.8 and 6.1.1.4'
O O 0.0492 0.0322 'International Tables Vol C Tables 4.2.6.8 and 6.1.1.4'

loop_
_geom_angle_atom_site_label_1
_geom_angle_atom_site_label_2
_geom_angle_atom_site_label_3
_geom_angle
C5 O1 C1 116.16(15)
C35 N4 C36 109.49(14)
C35 N4 H4 125.3
C36 N4 H4 125.3
N4 C35 C30 130.15(16)
N4 C35 C34 107.09(14)
C30 C35 C34 122.74(15)
C17 N2 C14 118.94(17)
C17 N2 C13 123.16(15)
C14 N2 C13 113.57(16)
C9 N1 C10 109.41(15)
C9 N1 H1 125.3
C10 N1 H1 125.3
O2 C17 N2 123.80(19)
O2 C17 C18 121.5(2)
N2 C17 C18 114.61(17)
C27' O4 C31 122.8(2)
C27' O4 C27 31.6(2)
C31 O4 C27 120.0(3)
C19 N3 C18 125.00(15)
C19 N3 C20 124.54(17)
C18 N3 C20 109.80(17)
C43 N6 C44 125.09(17)
C43 N6 C48 125.20(18)
C44 N6 C48 109.61(17)
C7 C8 C9 118.99(16)
C7 C8 C11 133.64(18)
C9 C8 C11 107.37(14)
C5 C4 C9 115.95(17)
C5 C4 C3 118.29(17)
C9 C4 C3 125.76(16)
C22 C18 N3 111.25(19)
C22 C18 C17 129.4(2)
N3 C18 C17 119.36(17)
C45 N5 C40 119.22(16)
C45 N5 C39 123.89(15)
C40 N5 C39 113.62(16)
O3 C19 N3 122.61(17)
O3 C19 C13 121.00(17)
N3 C19 C13 116.30(16)
N1 C9 C4 130.31(17)
N1 C9 C8 107.08(15)
C4 C9 C8 122.60(15)
C37 C36 N4 108.42(14)
C37 C36 C42 129.82(16)
N4 C36 C42 121.44(15)
C7 C6 C5 120.50(16)
C7 C6 H6 119.8
C5 C6 H6 119.8
C33 C34 C35 119.04(16)
C33 C34 C37 133.60(17)
C35 C34 C37 107.33(14)
C10 C11 C8 107.04(15)
C10 C11 C12 126.19(16)
C8 C11 C12 126.06(15)
C2 C3 C4 119.31(18)
C2 C3 H3 120.3
C4 C3 H3 120.3
C6 C7 C8 119.26(18)
C6 C7 H7 120.4
C8 C7 H7 120.4
C36 C37 C34 107.63(15)
C36 C37 C38 126.53(16)
C34 C37 C38 124.93(16)
C11 C10 N1 109.08(14)
C11 C10 C16 130.12(17)
N1 C10 C16 120.60(16)
C46 C44 N6 111.14(19)
C46 C44 C45 129.1(2)
N6 C44 C45 119.75(17)
C15 C14 N2 125.04(17)
C15 C14 H14 117.5
N2 C14 H14 117.5
C41 C42 C36 114.95(16)
C41 C42 C51 106.61(18)
C36 C42 C51 110.82(15)
C41 C42 C52 107.95(17)
C36 C42 C52 107.65(17)
C51 C42 C52 108.71(19)
C14 C15 C16 133.00(17)
C14 C15 H15 113.5
C16 C15 H15 113.5
C3 C2 C1 121.0(2)
C3 C2 H2 119.5
C1 C2 H2 119.5
O6 C45 N5 122.81(19)
O6 C45 C44 121.43(19)
N5 C45 C44 115.72(16)
C16 C26 H26A 109.5
C16 C26 H26C 109.5
H26A C26 H26C 109.5
C16 C26 H26B 109.5
H26A C26 H26B 109.5
H26C C26 H26B 109.5
O5 C43 N6 122.56(19)
O5 C43 C39 120.24(18)
N6 C43 C39 117.09(16)
O1 C1 C2 109.80(17)
O1 C1 C23 104.68(19)
C2 C1 C23 112.4(2)
O1 C1 C24 108.34(19)
C2 C1 C24 110.17(19)
C23 C1 C24 111.2(2)
N2 C13 C19 113.55(16)
N2 C13 C12 110.26(14)
C19 C13 C12 110.07(15)
N2 C13 H13 107.6
C19 C13 H13 107.6
C12 C13 H13 107.6
N5 C39 C43 114.82(16)
N5 C39 C38 109.80(15)
C43 C39 C38 108.65(15)
N5 C39 H39 107.8
C43 C39 H39 107.8
C38 C39 H39 107.8
O4 C31 C32 116.87(17)
O4 C31 C30 120.26(18)
C32 C31 C30 122.85(17)
C15 C16 C10 115.21(15)
C15 C16 C26 105.80(16)
C10 C16 C26 111.14(16)
C15 C16 C25 107.75(18)
C10 C16 C25 107.11(15)
C26 C16 C25 109.73(19)
C31 C30 C35 115.41(16)
C31 C30 C29 118.23(16)
C35 C30 C29 126.36(16)
O1 C5 C4 120.26(18)
O1 C5 C6 117.02(16)
C4 C5 C6 122.64(17)
C33 C32 C31 120.63(17)
C33 C32 H32 119.7
C31 C32 H32 119.7
C42 C51 H51B 109.5
C42 C51 H51C 109.5
H51B C51 H51C 109.5
C42 C51 H51A 109.5
H51B C51 H51A 109.5
H51C C51 H51A 109.5
N3 C20 C21 103.54(19)
N3 C20 H20B 111.1
C21 C20 H20B 111.1
N3 C20 H20A 111.1
C21 C20 H20A 111.1
H20B C20 H20A 109.0
C18 C22 C21 110.3(2)
C18 C22 H22 124.9
C21 C22 H22 124.9
C28 C29 C30 119.87(19)
C28 C29 H29 120.1
C30 C29 H29 120.1
C11 C12 C13 109.96(15)
C11 C12 H12B 109.7
C13 C12 H12B 109.7
C11 C12 H12A 109.7
C13 C12 H12A 109.7
H12B C12 H12A 108.2
C32 C33 C34 119.30(18)
C32 C33 H33 120.3
C34 C33 H33 120.3
C41 C40 N5 125.61(18)
C41 C40 H40 117.2
N5 C40 H40 117.2
C29 C28 C27 121.0(3)
C29 C28 C27' 119.7(3)
C27 C28 C27' 29.2(2)
C29 C28 H28 120.2
C27 C28 H28 110.9
C27' C28 H28 120.2
N6 C48 C47 103.67(19)
N6 C48 H48B 111.0
C47 C48 H48B 111.0
N6 C48 H48A 111.0
C47 C48 H48A 111.0
H48B C48 H48A 109.0
C40 C41 C42 132.55(18)
C40 C41 H41 113.7
C42 C41 H41 113.7
C16 C25 H25B 109.5
C16 C25 H25C 109.5
H25B C25 H25C 109.5
C16 C25 H25A 109.5
H25B C25 H25A 109.5
H25C C25 H25A 109.5
C37 C38 C39 109.20(15)
C37 C38 H38B 109.8
C39 C38 H38B 109.8
C37 C38 H38A 109.8
C39 C38 H38A 109.8
H38B C38 H38A 108.3
C1 C23 H23A 109.5
C1 C23 H23C 109.5
H23A C23 H23C 109.5
C1 C23 H23B 109.5
H23A C23 H23B 109.5
H23C C23 H23B 109.5
C42 C52 H52B 109.5
C42 C52 H52C 109.5
H52B C52 H52C 109.5
C42 C52 H52A 109.5
H52B C52 H52A 109.5
H52C C52 H52A 109.5
C44 C46 C47 110.8(2)
C44 C46 H46 124.6
C47 C46 H46 124.6
C1 C24 H24B 109.5
C1 C24 H24C 109.5
H24B C24 H24C 109.5
C1 C24 H24A 109.5
H24B C24 H24A 109.5
H24C C24 H24A 109.5
C22 C21 C20 104.4(2)
C22 C21 H21A 110.9
C20 C21 H21A 110.9
C22 C21 H21B 110.9
C20 C21 H21B 110.9
H21A C21 H21B 108.9
C46 C47 C48 104.2(2)
C46 C47 H47A 110.9
C48 C47 H47A 110.9
C46 C47 H47B 110.9
C48 C47 H47B 110.9
H47A C47 H47B 108.9
O4 C27' C50' 102.2(4)
O4 C27' C49' 108.5(5)
C50' C27' C49' 114.0(5)
O4 C27' C28 110.8(3)
C50' C27' C28 112.5(4)
C49' C27' C28 108.6(4)
C27' C49' H49A 109.5
C27' C49' H49B 109.5
H49A C49' H49B 109.5
C27' C49' H49C 109.5
H49A C49' H49C 109.5
H49B C49' H49C 109.5
C27' C50' H50A 109.5
C27' C50' H50B 109.5
H50A C50' H50B 109.5
C27' C50' H50C 109.5
H50A C50' H50C 109.5
H50B C50' H50C 109.5
C28 C27 O4 111.1(4)
C28 C27 C50 115.1(5)
O4 C27 C50 98.6(5)
C28 C27 C49 112.4(6)
O4 C27 C49 105.1(6)
C50 C27 C49 113.2(6)
C27 C49 H49D 109.5
C27 C49 H49E 109.5
H49D C49 H49E 109.5
C27 C49 H49F 109.5
H49D C49 H49F 109.5
H49E C49 H49F 109.5
C27 C50 H50D 109.5
C27 C50 H50E 109.5
H50D C50 H50E 109.5
C27 C50 H50F 109.5
H50D C50 H50F 109.5
H50E C50 H50F 109.5

loop_
_geom_bond_atom_site_label_1
_geom_bond_atom_site_label_2
_geom_bond_distance
O1 C5 1.378(2)
O1 C1 1.459(3)
N4 C35 1.380(2)
N4 C36 1.391(2)
N4 H4 0.8600
O3 C19 1.232(2)
O5 C43 1.234(2)
C35 C30 1.405(2)
C35 C34 1.408(2)
N2 C17 1.363(3)
N2 C14 1.435(2)
N2 C13 1.467(2)
N1 C9 1.375(2)
N1 C10 1.385(2)
N1 H1 0.8600
C17 O2 1.221(2)
C17 C18 1.474(3)
O4 C27' 1.338(5)
O4 C31 1.369(2)
O4 C27 1.469(8)
N3 C19 1.325(3)
N3 C18 1.413(3)
N3 C20 1.474(3)
O6 C45 1.221(2)
N6 C43 1.324(3)
N6 C44 1.412(3)
N6 C48 1.475(3)
C8 C7 1.402(2)
C8 C9 1.412(3)
C8 C11 1.430(2)
C4 C5 1.391(2)
C4 C9 1.401(2)
C4 C3 1.456(3)
C18 C22 1.317(3)
N5 C45 1.357(3)
N5 C40 1.439(3)
N5 C39 1.470(2)
C19 C13 1.517(3)
C36 C37 1.370(2)
C36 C42 1.518(2)
C6 C7 1.376(3)
C6 C5 1.397(3)
C6 H6 0.9300
C34 C33 1.399(2)
C34 C37 1.427(2)
C11 C10 1.369(2)
C11 C12 1.490(3)
C3 C2 1.319(3)
C3 H3 0.9300
C7 H7 0.9300
C37 C38 1.492(2)
C10 C16 1.520(2)
C44 C46 1.310(3)
C44 C45 1.478(3)
C14 C15 1.307(3)
C14 H14 0.9300
C42 C41 1.514(3)
C42 C51 1.537(3)
C42 C52 1.539(3)
C15 C16 1.514(3)
C15 H15 0.9300
C2 C1 1.506(3)
C2 H2 0.9300
C26 C16 1.539(3)
C26 H26A 0.9600
C26 H26C 0.9600
C26 H26B 0.9600
C43 C39 1.516(3)
C1 C23 1.520(3)
C1 C24 1.524(3)
C13 C12 1.559(3)
C13 H13 0.9800
C39 C38 1.554(3)
C39 H39 0.9800
C31 C32 1.391(3)
C31 C30 1.395(2)
C16 C25 1.539(3)
C30 C29 1.452(3)
C32 C33 1.373(3)
C32 H32 0.9300
C51 H51B 0.9600
C51 H51C 0.9600
C51 H51A 0.9600
C20 C21 1.523(4)
C20 H20B 0.9700
C20 H20A 0.9700
C22 C21 1.511(4)
C22 H22 0.9300
C29 C28 1.314(3)
C29 H29 0.9300
C12 H12B 0.9700
C12 H12A 0.9700
C33 H33 0.9300
C40 C41 1.315(3)
C40 H40 0.9300
C28 C27 1.448(7)
C28 C27' 1.580(5)
C28 H28 0.9300
C48 C47 1.521(4)
C48 H48B 0.9700
C48 H48A 0.9700
C41 H41 0.9300
C25 H25B 0.9600
C25 H25C 0.9600
C25 H25A 0.9600
C38 H38B 0.9700
C38 H38A 0.9700
C23 H23A 0.9600
C23 H23C 0.9600
C23 H23B 0.9600
C52 H52B 0.9600
C52 H52C 0.9600
C52 H52A 0.9600
C46 C47 1.503(4)
C46 H46 0.9300
C24 H24B 0.9600
C24 H24C 0.9600
C24 H24A 0.9600
C21 H21A 0.9700
C21 H21B 0.9700
C47 H47A 0.9700
C47 H47B 0.9700
C27' C50' 1.529(4)
C27' C49' 1.534(4)
C49' H49A 0.9600
C49' H49B 0.9600
C49' H49C 0.9600
C50' H50A 0.9600
C50' H50B 0.9600
C50' H50C 0.9600
C27 C50 1.531(4)
C27 C49 1.534(4)
C49 H49D 0.9600
C49 H49E 0.9600
C49 H49F 0.9600
C50 H50D 0.9600
C50 H50E 0.9600
C50 H50F 0.9600

loop_
_geom_hbond_atom_site_label_D
_geom_hbond_atom_site_label_H
_geom_hbond_atom_site_label_A
_geom_hbond_distance_DH
_geom_hbond_distance_HA
_geom_hbond_distance_DA
_geom_hbond_angle_DHA
_geom_hbond_site_symmetry_A
N4 H4 O3 0.86 2.25 3.098(2) 167.0 1_565
N1 H1 O5 0.86 2.19 3.031(2) 166.9 1_554

loop_
_geom_torsion_atom_site_label_1
_geom_torsion_atom_site_label_2
_geom_torsion_atom_site_label_3
_geom_torsion_atom_site_label_4
_geom_torsion
C36 N4 C35 C30 -178.69(19)
C36 N4 C35 C34 0.1(2)
C14 N2 C17 O2 9.1(3)
C13 N2 C17 O2 164.20(19)
C14 N2 C17 C18 -174.44(16)
C13 N2 C17 C18 -19.3(2)
C19 N3 C18 C22 -166.1(2)
C20 N3 C18 C22 4.9(3)
C19 N3 C18 C17 15.8(3)
C20 N3 C18 C17 -173.15(18)
O2 C17 C18 C22 -6.6(4)
N2 C17 C18 C22 176.8(2)
O2 C17 C18 N3 171.08(19)
N2 C17 C18 N3 -5.5(3)
C18 N3 C19 O3 176.0(2)
C20 N3 C19 O3 6.2(3)
C18 N3 C19 C13 -0.8(3)
C20 N3 C19 C13 -170.58(18)
C10 N1 C9 C4 -176.92(17)
C10 N1 C9 C8 1.66(19)
C5 C4 C9 N1 178.53(18)
C3 C4 C9 N1 -1.5(3)
C5 C4 C9 C8 0.1(3)
C3 C4 C9 C8 -179.91(17)
C7 C8 C9 N1 179.65(15)
C11 C8 C9 N1 -1.03(18)
C7 C8 C9 C4 -1.6(2)
C11 C8 C9 C4 177.69(15)
C35 N4 C36 C37 -1.2(2)
C35 N4 C36 C42 -175.26(17)
N4 C35 C34 C33 -177.42(17)
C30 C35 C34 C33 1.5(3)
N4 C35 C34 C37 0.9(2)
C30 C35 C34 C37 179.88(17)
C7 C8 C11 C10 179.20(19)
C9 C8 C11 C10 0.02(18)
C7 C8 C11 C12 8.4(3)
C9 C8 C11 C12 -170.75(16)
C5 C4 C3 C2 -13.0(3)
C9 C4 C3 C2 167.02(19)
C5 C6 C7 C8 1.3(3)
C9 C8 C7 C6 0.9(3)
C11 C8 C7 C6 -178.22(18)
N4 C36 C37 C34 1.8(2)
C42 C36 C37 C34 175.2(2)
N4 C36 C37 C38 171.23(18)
C42 C36 C37 C38 -15.4(3)
C33 C34 C37 C36 176.3(2)
C35 C34 C37 C36 -1.7(2)
C33 C34 C37 C38 6.7(3)
C35 C34 C37 C38 -171.35(17)
C8 C11 C10 N1 1.00(19)
C12 C11 C10 N1 171.75(16)
C8 C11 C10 C16 175.81(17)
C12 C11 C10 C16 -13.4(3)
C9 N1 C10 C11 -1.7(2)
C9 N1 C10 C16 -177.08(15)
C43 N6 C44 C46 -174.0(2)
C48 N6 C44 C46 2.5(3)
C43 N6 C44 C45 6.7(3)
C48 N6 C44 C45 -176.82(18)
C17 N2 C14 C15 67.6(3)
C13 N2 C14 C15 -89.8(3)
C37 C36 C42 C41 43.9(3)
N4 C36 C42 C41 -143.44(19)
C37 C36 C42 C51 164.9(2)
N4 C36 C42 C51 -22.5(3)
C37 C36 C42 C52 -76.4(3)
N4 C36 C42 C52 96.3(2)
N2 C14 C15 C16 -2.7(4)
C4 C3 C2 C1 -4.0(3)
C40 N5 C45 O6 11.3(3)
C39 N5 C45 O6 169.6(2)
C40 N5 C45 C44 -171.18(18)
C39 N5 C45 C44 -12.9(3)
C46 C44 C45 O6 -4.0(4)
N6 C44 C45 O6 175.1(2)
C46 C44 C45 N5 178.4(2)
N6 C44 C45 N5 -2.4(3)
C44 N6 C43 O5 -179.79(19)
C48 N6 C43 O5 4.3(3)
C44 N6 C43 C39 4.0(3)
C48 N6 C43 C39 -171.89(18)
C5 O1 C1 C2 -45.0(2)
C5 O1 C1 C23 -165.84(18)
C5 O1 C1 C24 75.4(2)
C3 C2 C1 O1 32.0(3)
C3 C2 C1 C23 148.1(2)
C3 C2 C1 C24 -87.3(3)
C17 N2 C13 C19 33.3(2)
C14 N2 C13 C19 -170.37(15)
C17 N2 C13 C12 -90.7(2)
C14 N2 C13 C12 65.58(19)
O3 C19 C13 N2 161.30(17)
N3 C19 C13 N2 -21.9(2)
O3 C19 C13 C12 -74.5(2)
N3 C19 C13 C12 102.3(2)
C45 N5 C39 C43 23.1(3)
C40 N5 C39 C43 -177.62(16)
C45 N5 C39 C38 -99.7(2)
C40 N5 C39 C38 59.6(2)
O5 C43 C39 N5 166.07(17)
N6 C43 C39 N5 -17.7(2)
O5 C43 C39 C38 -70.6(2)
N6 C43 C39 C38 105.71(18)
C27' O4 C31 C32 158.7(3)
C27 O4 C31 C32 -164.3(3)
C27' O4 C31 C30 -22.9(4)
C27 O4 C31 C30 14.1(4)
C14 C15 C16 C10 12.7(3)
C14 C15 C16 C26 -110.5(3)
C14 C15 C16 C25 132.2(3)
C11 C10 C16 C15 47.3(3)
N1 C10 C16 C15 -138.43(18)
C11 C10 C16 C26 167.59(19)
N1 C10 C16 C26 -18.1(2)
C11 C10 C16 C25 -72.6(3)
N1 C10 C16 C25 101.7(2)
O4 C31 C30 C35 -178.69(19)
C32 C31 C30 C35 -0.3(3)
O4 C31 C30 C29 2.4(3)
C32 C31 C30 C29 -179.3(2)
N4 C35 C30 C31 177.57(19)
C34 C35 C30 C31 -1.1(3)
N4 C35 C30 C29 -3.6(3)
C34 C35 C30 C29 177.75(18)
C1 O1 C5 C4 31.6(3)
C1 O1 C5 C6 -151.50(19)
C9 C4 C5 O1 178.85(16)
C3 C4 C5 O1 -1.1(3)
C9 C4 C5 C6 2.1(3)
C3 C4 C5 C6 -177.82(18)
C7 C6 C5 O1 -179.74(17)
C7 C6 C5 C4 -2.9(3)
O4 C31 C32 C33 179.7(2)
C30 C31 C32 C33 1.3(4)
C19 N3 C20 C21 163.1(2)
C18 N3 C20 C21 -8.0(3)
N3 C18 C22 C21 0.6(3)
C17 C18 C22 C21 178.5(2)
C31 C30 C29 C28 1.2(3)
C35 C30 C29 C28 -177.6(2)
C10 C11 C12 C13 -79.9(2)
C8 C11 C12 C13 89.17(19)
N2 C13 C12 C11 44.56(19)
C19 C13 C12 C11 -81.48(18)
C31 C32 C33 C34 -0.9(3)
C35 C34 C33 C32 -0.5(3)
C37 C34 C33 C32 -178.3(2)
C45 N5 C40 C41 70.3(3)
C39 N5 C40 C41 -90.1(2)
C30 C29 C28 C27 -21.8(5)
C30 C29 C28 C27' 12.1(4)
C43 N6 C48 C47 170.3(2)
C44 N6 C48 C47 -6.1(3)
N5 C40 C41 C42 -3.2(4)
C36 C42 C41 C40 17.4(3)
C51 C42 C41 C40 -105.8(3)
C52 C42 C41 C40 137.5(2)
C36 C37 C38 C39 -80.8(2)
C34 C37 C38 C39 86.9(2)
N5 C39 C38 C37 50.07(19)
C43 C39 C38 C37 -76.27(18)
N6 C44 C46 C47 2.5(3)
C45 C44 C46 C47 -178.3(2)
C18 C22 C21 C20 -5.6(3)
N3 C20 C21 C22 7.9(3)
C44 C46 C47 C48 -6.2(4)
N6 C48 C47 C46 7.1(3)
C31 O4 C27' C50' -86.3(4)
C27 O4 C27' C50' 178.8(9)
C31 O4 C27' C49' 153.0(4)
C27 O4 C27' C49' 58.0(7)
C31 O4 C27' C28 33.8(4)
C27 O4 C27' C28 -61.2(6)
C29 C28 C27' O4 -28.8(4)
C27 C28 C27' O4 72.5(7)
C29 C28 C27' C50' 84.9(5)
C27 C28 C27' C50' -173.8(10)
C29 C28 C27' C49' -147.9(4)
C27 C28 C27' C49' -46.6(7)
C29 C28 C27 O4 35.7(5)
C27' C28 C27 O4 -60.5(7)
C29 C28 C27 C50 -75.2(7)
C27' C28 C27 C50 -171.5(11)
C29 C28 C27 C49 153.2(6)
C27' C28 C27 C49 57.0(7)
C27' O4 C27 C28 73.3(7)
C31 O4 C27 C28 -31.5(5)
C27' O4 C27 C50 -165.5(9)
C31 O4 C27 C50 89.7(5)
C27' O4 C27 C49 -48.5(7)
C31 O4 C27 C49 -153.4(5)
